data_4030491
loop_
_publ_author_name
'Anil J. Elias'
'Hans-Georg Schmidt'
'Mathias Noltemeyer'
'Herbert W. Roesky'

_publ_section_title
;
 Synthesis and X-Ray structural characterization of novel twelve-membered
 cyclometallasilazoxanes containing Cobalt and Zinc
;
_journal_issue Supp
_journal_name_full 'European Journal of Solid State and Inorganic Chemistry'
_journal_page_first 23
_journal_page_last 42
_journal_volume 29
_journal_year 1992
_chemical_formula_sum 'C24 H60 N4 O2 Si4 Zn2'
_chemical_formula_weight 679.9
_space_group_IT_number 15
_symmetry_cell_setting monoclinic
_symmetry_Int_Tables_number 15
_symmetry_space_group_name_Hall '-C 2yc'
_symmetry_space_group_name_H-M 'C 1 2/c 1'
_cell_angle_alpha 90
_cell_angle_beta 109.52(1)
_cell_angle_gamma 90
_cell_formula_units_Z 4
_cell_length_a 20.407(2)
_cell_length_b 9.826(2)
_cell_length_c 19.925(3)
_cell_volume 3765.7(10)
_diffrn_ambient_temperature 293
_diffrn_radiation_probe x-ray
_diffrn_radiation_type MoK\a
_diffrn_radiation_wavelength 0.71019
_exptl_absorpt_coefficient_mu 1.45
_exptl_crystal_density_diffrn 1.20
_refine_ls_number_parameters 163
_refine_ls_number_reflns 4087
_refine_ls_R_factor_gt 0.045
_refine_ls_wR_factor_gt 0.060
_cod_data_source_file EJSSIC-1992-29-Suppl-23-42-2.cif
_cod_data_source_block cyclo-1-Zn
_cod_original_sg_symbol_H-M 'C 2/c'
_cod_database_code 4030491

loop_
_symmetry_equiv_pos_site_id
_symmetry_equiv_pos_as_xyz
1 x,y,z
2 -x,y,1/2-z
3 -x,-y,-z
4 x,-y,1/2+z
5 1/2+x,1/2+y,z
6 1/2-x,1/2+y,1/2-z
7 1/2-x,1/2-y,-z
8 1/2+x,1/2-y,1/2+z

loop_
_atom_site_label
_atom_site_type_symbol
_atom_site_thermal_displace_type
_atom_site_fract_x
_atom_site_fract_y
_atom_site_fract_z
_atom_site_occupancy
_atom_site_U_iso_or_equiv
Zn Zn Uiso 0.41860(10) 0.40690(10) 0.16290(10) 1.000 0.0450(10)
Si1 Si Uiso 0.39440(10) 0.55130(10) 0.28020(10) 1.000 0.0470(10)
Si2 Si Uiso 0.46170(10) 0.27980(10) 0.35700(10) 1.000 0.0500(10)
O1 O Uiso 0.44590(10) 0.4155(3) 0.30420(10) 1.000 0.0510(10)
N1 N Uiso 0.37500(10) 0.5494(3) 0.1906(2) 1.000 0.0460(10)
N2 N Uiso 0.5487(2) 0.2645(3) 0.3775(2) 1.000 0.0470(10)
C11 C Uiso 0.3244(2) 0.6353(5) 0.1363(2) 1.000 0.064(2)
C12 C Uiso 0.3443(3) 0.6423(6) 0.0701(3) 1.000 0.100(3)
C13 C Uiso 0.2522(2) 0.5678(6) 0.1159(3) 1.000 0.104(3)
C14 C Uiso 0.3209(3) 0.7762(5) 0.1646(3) 1.000 0.101(3)
C21 C Uiso 0.5969(2) 0.1718(4) 0.4294(2) 1.000 0.062(2)
C22 C Uiso 0.5647(3) 0.0334(5) 0.4263(3) 1.000 0.106(3)
C23 C Uiso 0.6638(2) 0.1563(6) 0.4125(3) 1.000 0.083(2)
C24 C Uiso 0.6158(3) 0.2311(7) 0.5044(3) 1.000 0.117(3)
C31 C Uiso 0.3182(2) 0.5338(6) 0.3108(3) 1.000 0.085(2)
C32 C Uiso 0.4468(2) 0.6972(4) 0.3287(3) 1.000 0.079(2)
C41 C Uiso 0.4321(3) 0.3115(6) 0.4350(3) 1.000 0.084(2)
C42 C Uiso 0.4092(3) 0.1386(5) 0.3040(3) 1.000 0.087(2)

loop_
_atom_type_symbol
_atom_type_description
_atom_type_scat_dispersion_real
_atom_type_scat_dispersion_imag
_atom_type_scat_source
C C 0.0033 0.0016 ' International Tables Vol C Tables 4.2.6.8 and 6.1.1.4'
N N 0.0061 0.0033 ' International Tables Vol C Tables 4.2.6.8 and 6.1.1.4'
O O 0.0106 0.0060 ' International Tables Vol C Tables 4.2.6.8 and 6.1.1.4'
Si Si 0.0817 0.0704 ' International Tables Vol C Tables 4.2.6.8 and 6.1.1.4'
Zn Zn 0.2839 1.4301 ' International Tables Vol C Tables 4.2.6.8 and 6.1.1.4'

loop_
_geom_angle_atom_site_label_1
_geom_angle_atom_site_label_2
_geom_angle_atom_site_label_3
_geom_angle
_geom_angle_site_symmetry_1
_geom_angle_site_symmetry_3
_geom_angle_publ_flag
Si1 Zn O1 34.34(7) . . yes
Si1 Zn N1 32.89(12) . . yes
Si1 Zn Si2 134.34(9) . 2_655 yes
Si1 Zn O1 103.36(9) . 2_655 yes
Si1 Zn N2 154.34(14) . 2_655 yes
O1 Zn N1 67.22(14) . . yes
Si2 Zn O1 105.62(9) 2_655 . yes
O1 Zn O1 84.53(8) . 2_655 yes
O1 Zn N2 120.19(15) . 2_655 yes
Si2 Zn N1 152.47(12) 2_655 . yes
O1 Zn N1 118.42(13) 2_655 . yes
N1 Zn N2 171.4(2) . 2_655 yes
Si2 Zn O1 34.70(7) 2_655 2_655 yes
Si2 Zn N2 33.55(14) 2_655 2_655 yes
O1 Zn N2 68.21(15) 2_655 2_655 yes
Zn Si1 O1 65.21(9) . . yes
Zn Si1 N1 36.12(11) . . yes
Zn Si1 C31 127.1(2) . . yes
Zn Si1 C32 124.85(18) . . yes
O1 Si1 N1 101.33(15) . . yes
O1 Si1 C31 110.4(2) . . yes
O1 Si1 C32 105.71(19) . . yes
N1 Si1 C31 114.7(2) . . yes
N1 Si1 C32 116.6(2) . . yes
C31 Si1 C32 107.5(2) . . yes
O1 Si2 N2 100.97(17) . . yes
O1 Si2 C41 110.1(2) . . yes
O1 Si2 C42 106.7(2) . . yes
Zn Si2 O1 63.90(10) 2_655 . yes
N2 Si2 C41 114.7(3) . . yes
N2 Si2 C42 115.6(2) . . yes
Zn Si2 N2 37.14(12) 2_655 . yes
C41 Si2 C42 108.2(3) . . yes
Zn Si2 C41 124.4(2) 2_655 . yes
Zn Si2 C42 126.9(2) 2_655 . yes
Zn O1 Si1 80.46(10) . . yes
Zn O1 Si2 124.57(15) . . yes
Zn O1 Zn 95.35(9) . 2_655 yes
Si1 O1 Si2 142.59(17) . . yes
Zn O1 Si1 127.51(15) 2_655 . yes
Zn O1 Si2 81.40(12) 2_655 . yes
Zn N1 Si1 110.99(19) . . yes
Zn N1 C11 120.2(3) . . yes
Si1 N1 C11 128.5(3) . . yes
Si2 N2 C21 128.6(3) . . yes
Zn N2 Si2 109.3(2) 2_655 . yes
Zn N2 C21 121.3(3) 2_655 . yes
N1 C11 C12 109.8(4) . . yes
N1 C11 C13 108.6(4) . . yes
N1 C11 C14 111.0(4) . . yes
C12 C11 C13 107.6(4) . . no
C12 C11 C14 110.3(4) . . no
C13 C11 C14 109.5(4) . . no
N2 C21 C22 110.4(4) . . yes
N2 C21 C23 110.1(4) . . yes
N2 C21 C24 109.9(4) . . yes
C22 C21 C23 108.3(4) . . no
C22 C21 C24 110.4(4) . . no
C23 C21 C24 107.6(4) . . no

loop_
_geom_bond_atom_site_label_1
_geom_bond_atom_site_label_2
_geom_bond_distance
_geom_bond_site_symmetry_2
_geom_bond_publ_flag
Zn Si1 2.914(3) . yes
Zn O1 2.683(3) . yes
Zn N1 1.840(3) . yes
Zn Si2 2.886(3) 2_655 yes
Zn O1 2.621(3) 2_655 yes
Zn N2 1.847(4) 2_655 yes
Si1 O1 1.667(3) . yes
Si1 N1 1.695(4) . yes
Si1 C31 1.858(5) . yes
Si1 C32 1.855(5) . yes
Si2 O1 1.662(3) . yes
Si2 N2 1.690(5) . yes
Si2 C41 1.872(6) . yes
Si2 C42 1.853(6) . yes
N1 C11 1.484(5) . yes
N2 C21 1.479(5) . yes
C11 C12 1.506(7) . no
C11 C13 1.541(7) . no
C11 C14 1.506(7) . no
C21 C22 1.503(7) . no
C21 C23 1.519(6) . no
C21 C24 1.529(7) . no

loop_
_geom_torsion_atom_site_label_1
_geom_torsion_atom_site_label_2
_geom_torsion_atom_site_label_3
_geom_torsion_atom_site_label_4
_geom_torsion
_geom_torsion_site_symmetry_1
_geom_torsion_site_symmetry_3
_geom_torsion_site_symmetry_4
_geom_torsion_publ_flag
O1 Zn Si1 N1 -179.2(2) . . . no
O1 Zn Si1 C31 -97.6(3) . . . no
O1 Zn Si1 C32 92.4(2) . . . no
N1 Zn Si1 O1 179.2(2) . . . no
N1 Zn Si1 C31 81.6(3) . . . no
N1 Zn Si1 C32 -88.4(3) . . . no
Si2 Zn Si1 O1 -40.28(13) 2_655 . . no
Si2 Zn Si1 N1 140.56(19) 2_655 . . no
Si2 Zn Si1 C31 -137.9(2) 2_655 . . no
Si2 Zn Si1 C32 52.1(2) 2_655 . . no
O1 Zn Si1 O1 -58.59(13) 2_655 . . no
O1 Zn Si1 N1 122.25(18) 2_655 . . no
O1 Zn Si1 C31 -156.2(2) 2_655 . . no
O1 Zn Si1 C32 33.8(2) 2_655 . . no
N2 Zn Si1 O1 8.7(4) 2_655 . . no
N2 Zn Si1 N1 -170.5(4) 2_655 . . no
N2 Zn Si1 C31 -88.9(4) 2_655 . . no
N2 Zn Si1 C32 101.1(4) 2_655 . . no
Si1 Zn O1 Si2 149.6(2) . . . no
Si1 Zn O1 Zn -127.19(15) . . 2_655 no
N1 Zn O1 Si1 -0.49(13) . . . no
N1 Zn O1 Si2 149.09(19) . . . no
N1 Zn O1 Zn -127.68(13) . . 2_655 no
Si2 Zn O1 Si1 151.31(10) 2_655 . . no
Si2 Zn O1 Si2 -59.11(17) 2_655 . . no
Si2 Zn O1 Zn 24.12(10) 2_655 . 2_655 no
O1 Zn O1 Si1 123.48(12) 2_655 . . no
O1 Zn O1 Si2 -86.94(17) 2_655 . . no
O1 Zn O1 Zn -3.71(10) 2_655 . 2_655 no
N2 Zn O1 Si1 -175.67(19) 2_655 . . no
N2 Zn O1 Si2 -26.1(3) 2_655 . . no
N2 Zn O1 Zn 57.1(2) 2_655 . 2_655 no
Si1 Zn N1 C11 -173.8(4) . . . no
O1 Zn N1 Si1 0.51(13) . . . no
O1 Zn N1 C11 -173.3(3) . . . no
Si2 Zn N1 Si1 -79.5(3) 2_655 . . no
Si2 Zn N1 C11 106.7(4) 2_655 . . no
O1 Zn N1 Si1 -69.33(19) 2_655 . . no
O1 Zn N1 C11 116.9(3) 2_655 . . no
Si1 Zn Si2 O1 -32.47(13) . 2_655 2_655 no
Si1 Zn Si2 N2 143.8(2) . 2_655 2_655 no
Si1 Zn Si2 C41 -129.9(2) . 2_655 2_655 no
Si1 Zn Si2 C42 59.4(2) . 2_655 2_655 no
O1 Zn Si2 O1 -54.72(12) . 2_655 2_655 no
O1 Zn Si2 N2 121.5(2) . 2_655 2_655 no
O1 Zn Si2 C41 -152.1(2) . 2_655 2_655 no
O1 Zn Si2 C42 37.1(2) . 2_655 2_655 no
N1 Zn Si2 O1 15.8(3) . 2_655 2_655 no
N1 Zn Si2 N2 -167.9(4) . 2_655 2_655 no
N1 Zn Si2 C41 -81.6(4) . 2_655 2_655 no
N1 Zn Si2 C42 107.6(4) . 2_655 2_655 no
Si1 Zn O1 Zn 32.54(10) . 2_655 2_655 no
Si1 Zn O1 Si1 -49.52(16) . 2_655 2_655 no
Si1 Zn O1 Si2 156.76(10) . 2_655 2_655 no
O1 Zn O1 Zn 3.63(9) . 2_655 2_655 no
O1 Zn O1 Si1 -78.44(16) . 2_655 2_655 no
O1 Zn O1 Si2 127.84(12) . 2_655 2_655 no
N1 Zn O1 Zn 64.02(18) . 2_655 2_655 no
N1 Zn O1 Si1 -18.0(2) . 2_655 2_655 no
N1 Zn O1 Si2 -171.77(17) . 2_655 2_655 no
Si1 Zn N2 Si2 -77.4(4) . 2_655 2_655 no
Si1 Zn N2 C21 112.5(4) . 2_655 2_655 no
O1 Zn N2 Si2 -71.7(2) . 2_655 2_655 no
O1 Zn N2 C21 118.2(3) . 2_655 2_655 no
Zn Si1 O1 Si2 -136.7(3) . . . no
Zn Si1 O1 Zn 89.43(14) . . 2_655 no
N1 Si1 O1 Zn 0.50(13) . . . no
N1 Si1 O1 Si2 -136.2(3) . . . no
N1 Si1 O1 Zn 89.93(17) . . 2_655 no
C31 Si1 O1 Zn 122.5(2) . . . no
C31 Si1 O1 Si2 -14.2(4) . . . no
C31 Si1 O1 Zn -148.1(2) . . 2_655 no
C32 Si1 O1 Zn -121.6(2) . . . no
C32 Si1 O1 Si2 101.7(3) . . . no
C32 Si1 O1 Zn -32.2(2) . . 2_655 no
Zn Si1 N1 C11 173.2(4) . . . no
O1 Si1 N1 Zn -0.8(2) . . . no
O1 Si1 N1 C11 172.4(3) . . . no
C31 Si1 N1 Zn -119.7(2) . . . no
C31 Si1 N1 C11 53.5(4) . . . no
C32 Si1 N1 Zn 113.4(2) . . . no
C32 Si1 N1 C11 -73.5(4) . . . no
N2 Si2 O1 Zn 88.29(19) . . . no
N2 Si2 O1 Si1 -147.0(3) . . . no
N2 Si2 O1 Zn -2.30(15) . . 2_655 no
C41 Si2 O1 Zn -150.1(2) . . . no
C41 Si2 O1 Si1 -25.3(4) . . . no
C41 Si2 O1 Zn 119.4(2) . . 2_655 no
C42 Si2 O1 Zn -32.9(3) . . . no
C42 Si2 O1 Si1 91.9(3) . . . no
C42 Si2 O1 Zn -123.5(2) . . 2_655 no
Zn Si2 O1 Zn 90.59(14) 2_655 . . no
Zn Si2 O1 Si1 -144.7(3) 2_655 . . no
O1 Si2 N2 C21 172.6(3) . . . no
O1 Si2 N2 Zn 3.4(2) . . 2_655 no
C41 Si2 N2 C21 54.2(4) . . . no
C41 Si2 N2 Zn -114.9(3) . . 2_655 no
C42 Si2 N2 C21 -72.8(4) . . . no
C42 Si2 N2 Zn 118.1(2) . . 2_655 no
Zn Si2 N2 C21 169.2(5) 2_655 . . no
Zn N1 C11 C12 -31.0(5) . . . no
Zn N1 C11 C13 86.4(4) . . . no
Zn N1 C11 C14 -153.2(3) . . . no
Si1 N1 C11 C12 156.4(3) . . . no
Si1 N1 C11 C13 -86.2(4) . . . no
Si1 N1 C11 C14 34.2(5) . . . no
Si2 N2 C21 C22 40.6(5) . . . no
Si2 N2 C21 C23 160.1(3) . . . no
Si2 N2 C21 C24 -81.5(5) . . . no
Zn N2 C21 C22 -151.4(3) 2_655 . . no
Zn N2 C21 C23 -31.9(5) 2_655 . . no
Zn N2 C21 C24 86.5(4) 2_655 . . no
